data_4076380
loop_
_publ_author_name
'Bleeke, John R.'
'Anutrasakda, Wipark'
'Rath, Nigam P.'

_publ_section_title
;
 Synthesis, Structure, Spectroscopy, and Reactivity of
 Azapentadienyl--Cobalt--Phosphine Complexes(1)
;
_journal_issue 6
_journal_name_full Organometallics
_journal_page_first 2219
_journal_paper_doi 10.1021/om2011326
_journal_volume 31
_journal_year 2012
_chemical_formula_moiety 'C15 H45 Co O9 P5, C4 H8 O, C F3 O3 S'
_chemical_formula_sum 'C20 H53 Co F3 O13 P5 S'
_chemical_formula_weight 804.46
_chemical_name_systematic
; 
 ? 
;
_space_group_IT_number 14
_symmetry_cell_setting monoclinic
_symmetry_space_group_name_Hall '-P 2yn'
_symmetry_space_group_name_H-M 'P 1 21/n 1'
_atom_sites_solution_hydrogens geom
_atom_sites_solution_primary direct
_atom_sites_solution_secondary difmap
_audit_creation_method SHELXL-97
_cell_angle_alpha 90.00
_cell_angle_beta 90.133(4)
_cell_angle_gamma 90.00
_cell_formula_units_Z 4
_cell_length_a 10.6746(7)
_cell_length_b 19.3537(13)
_cell_length_c 17.1144(11)
_cell_measurement_reflns_used 9914
_cell_measurement_temperature 100(2)
_cell_measurement_theta_max 26.40
_cell_measurement_theta_min 2.42
_cell_volume 3535.7(4)
_computing_cell_refinement 'Bruker SAINT'
_computing_data_collection 'Bruker APEX2'
_computing_data_reduction 'Bruker SAINT'
_computing_molecular_graphics 'Bruker SHELXTL'
_computing_publication_material 'Bruker SHELXTL'
_computing_structure_refinement 'SHELXL-97 (Sheldrick, 2008)'
_computing_structure_solution 'SHELXS-97 (Sheldrick, 2008)'
_diffrn_ambient_temperature 100(2)
_diffrn_measured_fraction_theta_full 0.999
_diffrn_measured_fraction_theta_max 0.995
_diffrn_measurement_device_type 'Bruker APEX-II CCD'
_diffrn_measurement_method '\f and \w scans'
_diffrn_radiation_monochromator graphite
_diffrn_radiation_source 'fine-focus sealed tube'
_diffrn_radiation_type MoK\a
_diffrn_radiation_wavelength 0.71073
_diffrn_reflns_av_R_equivalents 0.0512
_diffrn_reflns_av_sigmaI/netI 0.0325
_diffrn_reflns_limit_h_max 13
_diffrn_reflns_limit_h_min -13
_diffrn_reflns_limit_k_max 24
_diffrn_reflns_limit_k_min -24
_diffrn_reflns_limit_l_max 18
_diffrn_reflns_limit_l_min -21
_diffrn_reflns_number 74445
_diffrn_reflns_theta_full 25.00
_diffrn_reflns_theta_max 26.48
_diffrn_reflns_theta_min 1.59
_exptl_absorpt_coefficient_mu 0.841
_exptl_absorpt_correction_T_max 0.8627
_exptl_absorpt_correction_T_min 0.7489
_exptl_absorpt_correction_type multi-scan
_exptl_absorpt_process_details 'sadabs v2008/1'
_exptl_crystal_colour yellow
_exptl_crystal_density_diffrn 1.511
_exptl_crystal_density_meas ?
_exptl_crystal_density_method 'not measured'
_exptl_crystal_description plate
_exptl_crystal_F_000 1688
_exptl_crystal_size_max 0.37
_exptl_crystal_size_mid 0.23
_exptl_crystal_size_min 0.18
_refine_diff_density_max 0.492
_refine_diff_density_min -0.501
_refine_diff_density_rms 0.079
_refine_ls_extinction_method none
_refine_ls_goodness_of_fit_ref 1.107
_refine_ls_hydrogen_treatment constr
_refine_ls_matrix_type full
_refine_ls_number_parameters 395
_refine_ls_number_reflns 7282
_refine_ls_number_restraints 3
_refine_ls_restrained_S_all 1.113
_refine_ls_R_factor_all 0.0577
_refine_ls_R_factor_gt 0.0387
_refine_ls_shift/su_max 0.001
_refine_ls_shift/su_mean 0.000
_refine_ls_structure_factor_coef Fsqd
_refine_ls_weighting_details 'calc w=1/[\s^2^(Fo^2^)+(0.0231P)^2^+7.8733P] where P=(Fo^2^+2Fc^2^)/3'
_refine_ls_weighting_scheme calc
_refine_ls_wR_factor_gt 0.0853
_refine_ls_wR_factor_ref 0.0938
_reflns_number_gt 5773
_reflns_number_total 7282
_reflns_threshold_expression >2sigma(I)
_cod_data_source_file om2011326_si_002.cif
_cod_data_source_block b4311
_cod_depositor_comments
;
The following automatic conversions were performed:

'_symmetry_cell_setting' value 'Monoclinic' changed to 'monoclinic'
according to /home/saulius/struct/CIF-dictionaries/cif_core.dic
dictionary named 'cif_core.dic' version 2.4.1 from 2010-06-29.

Automatic conversion script
Id: cif_fix_values 1715 2011-07-08 13:25:40Z adriana 

The following automatic conversions were performed:

'_exptl_crystal_density_meas' value 'no' was changed to '?' - the
value is perceived as not measured.

Automatic conversion script
Id: cif_fix_values 3008 2015-01-20 13:52:24Z robertas 
;
_cod_original_sg_symbol_H-M P2(1)/n
_cod_database_code 4076380

loop_
_symmetry_equiv_pos_as_xyz
'x, y, z'
'-x+1/2, y+1/2, -z+1/2'
'-x, -y, -z'
'x-1/2, -y-1/2, z-1/2'

loop_
_atom_site_label
_atom_site_type_symbol
_atom_site_fract_x
_atom_site_fract_y
_atom_site_fract_z
_atom_site_U_iso_or_equiv
_atom_site_adp_type
_atom_site_occupancy
_atom_site_symmetry_multiplicity
_atom_site_calc_flag
_atom_site_refinement_flags
_atom_site_disorder_assembly
_atom_site_disorder_group
Co1 Co 0.76778(4) 0.004940(19) 0.25711(2) 0.01356(10) Uani 1 1 d . . .
P1 P 0.94684(7) 0.04023(4) 0.21868(4) 0.01486(16) Uani 1 1 d . . .
P2 P 0.75461(7) -0.06752(4) 0.35047(5) 0.01786(17) Uani 1 1 d . . .
P3 P 0.60258(7) 0.05093(4) 0.20970(4) 0.01593(16) Uani 1 1 d . . .
P4 P 0.76450(7) -0.07918(4) 0.16698(4) 0.01572(16) Uani 1 1 d . . .
P5 P 0.77220(7) 0.08944(4) 0.34712(5) 0.01829(17) Uani 1 1 d . . .
O11 O 1.02295(18) -0.01289(10) 0.16471(12) 0.0180(4) Uani 1 1 d . . .
O12 O 1.04314(19) 0.05927(11) 0.28718(12) 0.0207(5) Uani 1 1 d . . .
O13 O 0.95972(19) 0.11142(10) 0.17062(12) 0.0193(4) Uani 1 1 d . . .
O21 O 0.8735(2) -0.08563(11) 0.40487(12) 0.0244(5) Uani 1 1 d . . .
O22 O 0.7062(2) -0.14294(11) 0.32487(13) 0.0246(5) Uani 1 1 d . . .
O23 O 0.6618(2) -0.04572(12) 0.41990(13) 0.0266(5) Uani 1 1 d . . .
O31 O 0.56536(19) 0.02711(11) 0.12288(12) 0.0208(5) Uani 1 1 d . . .
O32 O 0.60609(19) 0.13359(10) 0.20498(13) 0.0210(5) Uani 1 1 d . . .
O33 O 0.46968(19) 0.04429(11) 0.25443(13) 0.0210(5) Uani 1 1 d . . .
C11 C 1.1419(3) 0.00380(17) 0.13031(19) 0.0233(7) Uani 1 1 d . . .
H11A H 1.1439 0.0531 0.1171 0.035 Uiso 1 1 calc R . .
H11B H 1.1536 -0.0236 0.0828 0.035 Uiso 1 1 calc R . .
H11C H 1.2091 -0.0066 0.1676 0.035 Uiso 1 1 calc R . .
C12 C 1.1483(3) 0.10586(17) 0.2821(2) 0.0275(7) Uani 1 1 d . . .
H12A H 1.2210 0.0811 0.2611 0.041 Uiso 1 1 calc R . .
H12B H 1.1684 0.1237 0.3342 0.041 Uiso 1 1 calc R . .
H12C H 1.1270 0.1444 0.2474 0.041 Uiso 1 1 calc R . .
C13 C 0.9010(3) 0.11852(17) 0.09570(18) 0.0243(7) Uani 1 1 d . . .
H13A H 0.9323 0.0826 0.0605 0.036 Uiso 1 1 calc R . .
H13B H 0.9204 0.1641 0.0740 0.036 Uiso 1 1 calc R . .
H13C H 0.8100 0.1137 0.1014 0.036 Uiso 1 1 calc R . .
C21 C 0.9893(3) -0.10715(19) 0.3707(2) 0.0291(8) Uani 1 1 d . . .
H21A H 0.9827 -0.1556 0.3545 0.044 Uiso 1 1 calc R . .
H21B H 1.0569 -0.1023 0.4091 0.044 Uiso 1 1 calc R . .
H21C H 1.0075 -0.0783 0.3250 0.044 Uiso 1 1 calc R . .
C22 C 0.6977(4) -0.20050(18) 0.3774(2) 0.0353(9) Uani 1 1 d . . .
H22A H 0.7700 -0.2002 0.4128 0.053 Uiso 1 1 calc R . .
H22B H 0.6971 -0.2436 0.3474 0.053 Uiso 1 1 calc R . .
H22C H 0.6203 -0.1970 0.4078 0.053 Uiso 1 1 calc R . .
C23 C 0.6635(4) -0.0700(2) 0.4995(2) 0.0479(11) Uani 1 1 d . . .
H23A H 0.6122 -0.1118 0.5037 0.072 Uiso 1 1 calc R . .
H23B H 0.6296 -0.0341 0.5339 0.072 Uiso 1 1 calc R . .
H23C H 0.7499 -0.0805 0.5150 0.072 Uiso 1 1 calc R . .
C31 C 0.4492(3) 0.04435(19) 0.0843(2) 0.0281(8) Uani 1 1 d . . .
H31A H 0.3951 0.0697 0.1205 0.042 Uiso 1 1 calc R . .
H31B H 0.4070 0.0019 0.0676 0.042 Uiso 1 1 calc R . .
H31C H 0.4666 0.0732 0.0385 0.042 Uiso 1 1 calc R . .
C32 C 0.5003(3) 0.17999(16) 0.1980(2) 0.0281(8) Uani 1 1 d . . .
H32A H 0.4826 0.1886 0.1427 0.042 Uiso 1 1 calc R . .
H32B H 0.5199 0.2238 0.2241 0.042 Uiso 1 1 calc R . .
H32C H 0.4267 0.1590 0.2226 0.042 Uiso 1 1 calc R . .
C33 C 0.4269(3) -0.02213(17) 0.2807(2) 0.0264(7) Uani 1 1 d . . .
H33A H 0.4051 -0.0507 0.2354 0.040 Uiso 1 1 calc R . .
H33B H 0.3530 -0.0162 0.3138 0.040 Uiso 1 1 calc R . .
H33C H 0.4936 -0.0448 0.3107 0.040 Uiso 1 1 calc R . .
C41 C 0.6196(3) -0.12847(16) 0.1543(2) 0.0235(7) Uani 1 1 d . . .
H41A H 0.5533 -0.0978 0.1352 0.035 Uiso 1 1 calc R . .
H41B H 0.5946 -0.1484 0.2045 0.035 Uiso 1 1 calc R . .
H41C H 0.6334 -0.1656 0.1163 0.035 Uiso 1 1 calc R . .
C42 C 0.8757(3) -0.15050(15) 0.17714(18) 0.0212(7) Uani 1 1 d . . .
H42A H 0.8752 -0.1783 0.1293 0.032 Uiso 1 1 calc R . .
H42B H 0.8515 -0.1794 0.2216 0.032 Uiso 1 1 calc R . .
H42C H 0.9600 -0.1319 0.1859 0.032 Uiso 1 1 calc R . .
C43 C 0.7948(3) -0.05453(16) 0.06576(17) 0.0200(6) Uani 1 1 d . . .
H43A H 0.7739 -0.0932 0.0311 0.030 Uiso 1 1 calc R . .
H43B H 0.8836 -0.0427 0.0598 0.030 Uiso 1 1 calc R . .
H43C H 0.7432 -0.0144 0.0520 0.030 Uiso 1 1 calc R . .
C51 C 0.8714(3) 0.07671(17) 0.43318(18) 0.0262(7) Uani 1 1 d . . .
H51A H 0.8724 0.1191 0.4645 0.039 Uiso 1 1 calc R . .
H51B H 0.9569 0.0656 0.4165 0.039 Uiso 1 1 calc R . .
H51C H 0.8382 0.0386 0.4646 0.039 Uiso 1 1 calc R . .
C52 C 0.6252(3) 0.11153(17) 0.39390(19) 0.0261(7) Uani 1 1 d . . .
H52A H 0.6407 0.1449 0.4358 0.039 Uiso 1 1 calc R . .
H52B H 0.5872 0.0697 0.4159 0.039 Uiso 1 1 calc R . .
H52C H 0.5681 0.1318 0.3553 0.039 Uiso 1 1 calc R . .
C53 C 0.8241(3) 0.17506(15) 0.31698(19) 0.0229(7) Uani 1 1 d . . .
H53A H 0.7722 0.1912 0.2733 0.034 Uiso 1 1 calc R . .
H53B H 0.9119 0.1728 0.3005 0.034 Uiso 1 1 calc R . .
H53C H 0.8162 0.2072 0.3609 0.034 Uiso 1 1 calc R . .
S1 S 0.21127(8) 0.23568(4) 0.05935(5) 0.02098(17) Uani 1 1 d . . .
O1 O 0.3201(2) 0.26163(13) 0.02034(15) 0.0357(6) Uani 1 1 d . . .
O2 O 0.0952(2) 0.24354(13) 0.01721(14) 0.0344(6) Uani 1 1 d . . .
O3 O 0.2279(2) 0.17032(11) 0.09773(14) 0.0284(5) Uani 1 1 d . . .
F1 F 0.0934(2) 0.27961(13) 0.18442(13) 0.0466(6) Uani 1 1 d . . .
F2 F 0.1781(2) 0.35990(11) 0.11590(15) 0.0531(7) Uani 1 1 d . . .
F3 F 0.2916(2) 0.29453(12) 0.18809(13) 0.0418(5) Uani 1 1 d . . .
C1 C 0.1927(3) 0.29527(18) 0.1407(2) 0.0301(8) Uani 1 1 d . . .
O1S O 0.1860(4) 0.3651(2) 0.4420(2) 0.0338(5) Uani 0.696(4) 1 d P A 1
C1S C 0.1192(5) 0.3120(2) 0.4799(3) 0.0338(5) Uani 0.696(4) 1 d P A 1
H1S1 H 0.0293 0.3243 0.4834 0.041 Uiso 0.696(4) 1 calc PR A 1
H1S2 H 0.1520 0.3051 0.5334 0.041 Uiso 0.696(4) 1 calc PR A 1
C2S C 0.1353(7) 0.2469(3) 0.4324(4) 0.0338(5) Uani 0.696(4) 1 d P A 1
H2S1 H 0.0748 0.2443 0.3886 0.041 Uiso 0.696(4) 1 calc PR A 1
H2S2 H 0.1284 0.2048 0.4651 0.041 Uiso 0.696(4) 1 calc PR A 1
C3S C 0.2711(6) 0.2588(2) 0.4034(4) 0.0338(5) Uani 0.696(4) 1 d PD A 1
H3S1 H 0.3325 0.2409 0.4418 0.041 Uiso 0.696(4) 1 calc PR A 1
H3S2 H 0.2848 0.2353 0.3528 0.041 Uiso 0.696(4) 1 calc PR A 1
C4S C 0.2834(6) 0.3327(2) 0.3950(4) 0.0338(5) Uani 0.696(4) 1 d PD A 1
H4S1 H 0.2736 0.3460 0.3394 0.041 Uiso 0.696(4) 1 calc PR A 1
H4S2 H 0.3672 0.3479 0.4131 0.041 Uiso 0.696(4) 1 calc PR A 1
O1S' O 0.2107(8) 0.2149(4) 0.4321(5) 0.0338(5) Uani 0.304(4) 1 d P A 2
C1S' C 0.1200(16) 0.2645(7) 0.4250(10) 0.0338(5) Uani 0.304(4) 1 d P A 2
H1S3 H 0.0531 0.2579 0.4642 0.041 Uiso 0.304(4) 1 calc PR A 2
H1S4 H 0.0823 0.2640 0.3721 0.041 Uiso 0.304(4) 1 calc PR A 2
C2S' C 0.1917(11) 0.3316(7) 0.4396(8) 0.0338(5) Uani 0.304(4) 1 d PD A 2
H2S3 H 0.1512 0.3712 0.4130 0.041 Uiso 0.304(4) 1 calc PR A 2
H2S4 H 0.1991 0.3416 0.4961 0.041 Uiso 0.304(4) 1 calc PR A 2
C3S' C 0.3095(11) 0.3163(5) 0.4064(9) 0.0338(5) Uani 0.304(4) 1 d PD A 2
H3S3 H 0.3775 0.3348 0.4397 0.041 Uiso 0.304(4) 1 calc PR A 2
H3S4 H 0.3163 0.3376 0.3540 0.041 Uiso 0.304(4) 1 calc PR A 2
C4S' C 0.3195(13) 0.2436(5) 0.4006(8) 0.0338(5) Uani 0.304(4) 1 d PD A 2
H4S3 H 0.3285 0.2298 0.3452 0.041 Uiso 0.304(4) 1 calc PR A 2
H4S4 H 0.3939 0.2272 0.4298 0.041 Uiso 0.304(4) 1 calc PR A 2

loop_
_atom_site_aniso_label
_atom_site_aniso_U_11
_atom_site_aniso_U_22
_atom_site_aniso_U_33
_atom_site_aniso_U_23
_atom_site_aniso_U_13
_atom_site_aniso_U_12
Co1 0.01412(19) 0.01280(19) 0.01377(19) 0.00048(15) -0.00099(14) 0.00113(15)
P1 0.0152(4) 0.0137(4) 0.0157(4) 0.0005(3) -0.0006(3) 0.0001(3)
P2 0.0205(4) 0.0172(4) 0.0159(4) 0.0033(3) 0.0007(3) 0.0017(3)
P3 0.0148(4) 0.0154(4) 0.0176(4) 0.0010(3) -0.0006(3) 0.0022(3)
P4 0.0167(4) 0.0137(4) 0.0167(4) 0.0001(3) -0.0029(3) 0.0009(3)
P5 0.0208(4) 0.0175(4) 0.0166(4) -0.0023(3) -0.0004(3) 0.0025(3)
O11 0.0153(10) 0.0153(10) 0.0233(11) -0.0020(8) 0.0027(9) 0.0001(8)
O12 0.0183(11) 0.0217(11) 0.0220(11) 0.0010(9) -0.0029(9) -0.0030(9)
O13 0.0218(11) 0.0163(10) 0.0197(11) 0.0020(8) 0.0008(9) -0.0012(8)
O21 0.0283(12) 0.0283(12) 0.0165(11) 0.0012(9) -0.0025(9) 0.0074(10)
O22 0.0343(13) 0.0173(11) 0.0223(12) 0.0074(9) -0.0027(10) -0.0053(9)
O23 0.0313(13) 0.0288(13) 0.0197(12) 0.0073(10) 0.0084(10) 0.0056(10)
O31 0.0154(10) 0.0263(12) 0.0207(11) -0.0025(9) -0.0045(9) 0.0059(9)
O32 0.0178(11) 0.0154(10) 0.0297(12) 0.0017(9) -0.0020(9) 0.0038(8)
O33 0.0167(10) 0.0190(11) 0.0272(12) 0.0047(9) 0.0035(9) 0.0018(9)
C11 0.0215(16) 0.0235(16) 0.0251(17) 0.0008(14) 0.0091(13) 0.0005(13)
C12 0.0194(16) 0.0290(18) 0.0342(19) -0.0064(15) -0.0040(14) -0.0069(14)
C13 0.0303(18) 0.0215(16) 0.0211(16) 0.0062(13) -0.0007(14) 0.0025(13)
C21 0.0243(17) 0.036(2) 0.0270(18) 0.0016(15) -0.0063(14) 0.0102(15)
C22 0.052(2) 0.0225(17) 0.032(2) 0.0131(15) 0.0012(17) -0.0057(16)
C23 0.068(3) 0.052(3) 0.024(2) 0.0132(18) 0.0213(19) 0.021(2)
C31 0.0199(16) 0.039(2) 0.0257(18) 0.0008(15) -0.0082(14) 0.0051(14)
C32 0.0249(17) 0.0174(16) 0.042(2) -0.0010(14) -0.0068(15) 0.0091(13)
C33 0.0175(16) 0.0251(17) 0.037(2) 0.0085(14) 0.0044(14) -0.0007(13)
C41 0.0224(16) 0.0190(15) 0.0292(18) -0.0041(13) -0.0060(14) -0.0013(13)
C42 0.0249(16) 0.0158(15) 0.0228(16) -0.0009(12) -0.0020(13) 0.0028(12)
C43 0.0248(16) 0.0211(15) 0.0140(14) -0.0018(12) -0.0019(12) 0.0013(13)
C51 0.0329(19) 0.0267(17) 0.0190(16) -0.0044(13) -0.0040(14) 0.0030(14)
C52 0.0276(18) 0.0262(17) 0.0245(17) -0.0044(14) 0.0047(14) 0.0046(14)
C53 0.0249(16) 0.0152(15) 0.0285(18) -0.0042(13) -0.0006(14) 0.0008(12)
S1 0.0265(4) 0.0174(4) 0.0191(4) 0.0004(3) 0.0022(3) -0.0019(3)
O1 0.0412(15) 0.0319(14) 0.0343(14) 0.0036(11) 0.0166(12) -0.0026(11)
O2 0.0397(15) 0.0336(14) 0.0298(14) 0.0048(11) -0.0130(11) -0.0031(11)
O3 0.0351(13) 0.0174(11) 0.0326(13) 0.0031(10) -0.0016(11) -0.0008(10)
F1 0.0342(12) 0.0673(16) 0.0384(13) -0.0087(12) 0.0153(10) 0.0059(11)
F2 0.0727(17) 0.0209(11) 0.0656(17) -0.0100(11) 0.0003(13) 0.0136(11)
F3 0.0370(12) 0.0516(14) 0.0367(12) -0.0182(10) -0.0066(10) -0.0014(10)
C1 0.0314(19) 0.0281(18) 0.0308(19) -0.0052(15) 0.0050(16) 0.0036(15)
O1S 0.0416(13) 0.0227(13) 0.0370(10) 0.0004(10) -0.0016(9) 0.0023(10)
C1S 0.0416(13) 0.0227(13) 0.0370(10) 0.0004(10) -0.0016(9) 0.0023(10)
C2S 0.0416(13) 0.0227(13) 0.0370(10) 0.0004(10) -0.0016(9) 0.0023(10)
C3S 0.0416(13) 0.0227(13) 0.0370(10) 0.0004(10) -0.0016(9) 0.0023(10)
C4S 0.0416(13) 0.0227(13) 0.0370(10) 0.0004(10) -0.0016(9) 0.0023(10)
O1S' 0.0416(13) 0.0227(13) 0.0370(10) 0.0004(10) -0.0016(9) 0.0023(10)
C1S' 0.0416(13) 0.0227(13) 0.0370(10) 0.0004(10) -0.0016(9) 0.0023(10)
C2S' 0.0416(13) 0.0227(13) 0.0370(10) 0.0004(10) -0.0016(9) 0.0023(10)
C3S' 0.0416(13) 0.0227(13) 0.0370(10) 0.0004(10) -0.0016(9) 0.0023(10)
C4S' 0.0416(13) 0.0227(13) 0.0370(10) 0.0004(10) -0.0016(9) 0.0023(10)

loop_
_atom_type_symbol
_atom_type_description
_atom_type_scat_dispersion_real
_atom_type_scat_dispersion_imag
_atom_type_scat_source
C C 0.0033 0.0016 'International Tables Vol C Tables 4.2.6.8 and 6.1.1.4'
H H 0.0000 0.0000 'International Tables Vol C Tables 4.2.6.8 and 6.1.1.4'
O O 0.0106 0.0060 'International Tables Vol C Tables 4.2.6.8 and 6.1.1.4'
F F 0.0171 0.0103 'International Tables Vol C Tables 4.2.6.8 and 6.1.1.4'
P P 0.1023 0.0942 'International Tables Vol C Tables 4.2.6.8 and 6.1.1.4'
S S 0.1246 0.1234 'International Tables Vol C Tables 4.2.6.8 and 6.1.1.4'
Co Co 0.3494 0.9721 'International Tables Vol C Tables 4.2.6.8 and 6.1.1.4'

loop_
_geom_angle_atom_site_label_1
_geom_angle_atom_site_label_2
_geom_angle_atom_site_label_3
_geom_angle
P2 Co1 P3 120.24(3)
P2 Co1 P1 120.15(3)
P3 Co1 P1 119.28(3)
P2 Co1 P4 92.13(3)
P3 Co1 P4 91.70(3)
P1 Co1 P4 91.88(3)
P2 Co1 P5 88.06(3)
P3 Co1 P5 88.46(3)
P1 Co1 P5 87.77(3)
P4 Co1 P5 179.65(4)
O12 P1 O11 104.13(11)
O12 P1 O13 96.99(11)
O11 P1 O13 102.14(11)
O12 P1 Co1 114.96(9)
O11 P1 Co1 115.30(8)
O13 P1 Co1 120.56(8)
O23 P2 O22 103.99(13)
O23 P2 O21 96.66(12)
O22 P2 O21 102.24(12)
O23 P2 Co1 115.10(9)
O22 P2 Co1 114.49(9)
O21 P2 Co1 121.55(9)
O32 P3 O31 104.23(12)
O32 P3 O33 97.11(11)
O31 P3 O33 101.51(11)
O32 P3 Co1 114.60(8)
O31 P3 Co1 115.77(8)
O33 P3 Co1 120.76(9)
C43 P4 C42 99.84(15)
C43 P4 C41 100.09(15)
C42 P4 C41 99.56(15)
C43 P4 Co1 117.40(10)
C42 P4 Co1 118.26(10)
C41 P4 Co1 118.16(11)
C52 P5 C53 100.06(15)
C52 P5 C51 100.15(16)
C53 P5 C51 100.05(15)
C52 P5 Co1 117.20(11)
C53 P5 Co1 118.27(11)
C51 P5 Co1 117.73(11)
C11 O11 P1 122.73(18)
C12 O12 P1 126.7(2)
C13 O13 P1 120.09(19)
C21 O21 P2 120.5(2)
C22 O22 P2 123.7(2)
C23 O23 P2 127.4(2)
C31 O31 P3 124.6(2)
C32 O32 P3 127.2(2)
C33 O33 P3 119.90(19)
O11 C11 H11A 109.5
O11 C11 H11B 109.5
H11A C11 H11B 109.5
O11 C11 H11C 109.5
H11A C11 H11C 109.5
H11B C11 H11C 109.5
O12 C12 H12A 109.5
O12 C12 H12B 109.5
H12A C12 H12B 109.5
O12 C12 H12C 109.5
H12A C12 H12C 109.5
H12B C12 H12C 109.5
O13 C13 H13A 109.5
O13 C13 H13B 109.5
H13A C13 H13B 109.5
O13 C13 H13C 109.5
H13A C13 H13C 109.5
H13B C13 H13C 109.5
O21 C21 H21A 109.5
O21 C21 H21B 109.5
H21A C21 H21B 109.5
O21 C21 H21C 109.5
H21A C21 H21C 109.5
H21B C21 H21C 109.5
O22 C22 H22A 109.5
O22 C22 H22B 109.5
H22A C22 H22B 109.5
O22 C22 H22C 109.5
H22A C22 H22C 109.5
H22B C22 H22C 109.5
O23 C23 H23A 109.5
O23 C23 H23B 109.5
H23A C23 H23B 109.5
O23 C23 H23C 109.5
H23A C23 H23C 109.5
H23B C23 H23C 109.5
O31 C31 H31A 109.5
O31 C31 H31B 109.5
H31A C31 H31B 109.5
O31 C31 H31C 109.5
H31A C31 H31C 109.5
H31B C31 H31C 109.5
O32 C32 H32A 109.5
O32 C32 H32B 109.5
H32A C32 H32B 109.5
O32 C32 H32C 109.5
H32A C32 H32C 109.5
H32B C32 H32C 109.5
O33 C33 H33A 109.5
O33 C33 H33B 109.5
H33A C33 H33B 109.5
O33 C33 H33C 109.5
H33A C33 H33C 109.5
H33B C33 H33C 109.5
P4 C41 H41A 109.5
P4 C41 H41B 109.5
H41A C41 H41B 109.5
P4 C41 H41C 109.5
H41A C41 H41C 109.5
H41B C41 H41C 109.5
P4 C42 H42A 109.5
P4 C42 H42B 109.5
H42A C42 H42B 109.5
P4 C42 H42C 109.5
H42A C42 H42C 109.5
H42B C42 H42C 109.5
P4 C43 H43A 109.5
P4 C43 H43B 109.5
H43A C43 H43B 109.5
P4 C43 H43C 109.5
H43A C43 H43C 109.5
H43B C43 H43C 109.5
P5 C51 H51A 109.5
P5 C51 H51B 109.5
H51A C51 H51B 109.5
P5 C51 H51C 109.5
H51A C51 H51C 109.5
H51B C51 H51C 109.5
P5 C52 H52A 109.5
P5 C52 H52B 109.5
H52A C52 H52B 109.5
P5 C52 H52C 109.5
H52A C52 H52C 109.5
H52B C52 H52C 109.5
P5 C53 H53A 109.5
P5 C53 H53B 109.5
H53A C53 H53B 109.5
P5 C53 H53C 109.5
H53A C53 H53C 109.5
H53B C53 H53C 109.5
O1 S1 O3 114.98(15)
O1 S1 O2 115.31(16)
O3 S1 O2 115.31(14)
O1 S1 C1 102.98(16)
O3 S1 C1 102.81(15)
O2 S1 C1 102.77(16)
F3 C1 F2 107.3(3)
F3 C1 F1 106.7(3)
F2 C1 F1 107.5(3)
F3 C1 S1 111.8(2)
F2 C1 S1 111.4(2)
F1 C1 S1 111.9(2)
C1S O1S C4S 107.7(4)
O1S C1S C2S 107.6(5)
O1S C1S H1S1 110.2
C2S C1S H1S1 110.2
O1S C1S H1S2 110.2
C2S C1S H1S2 110.2
H1S1 C1S H1S2 108.5
C1S C2S C3S 99.0(5)
C1S C2S H2S1 112.0
C3S C2S H2S1 112.0
C1S C2S H2S2 112.0
C3S C2S H2S2 112.0
H2S1 C2S H2S2 109.7
C4S C3S C2S 105.4(5)
C4S C3S H3S1 110.7
C2S C3S H3S1 110.7
C4S C3S H3S2 110.7
C2S C3S H3S2 110.7
H3S1 C3S H3S2 108.8
C3S C4S O1S 107.7(4)
C3S C4S H4S1 110.2
O1S C4S H4S1 110.2
C3S C4S H4S2 110.2
O1S C4S H4S2 110.2
H4S1 C4S H4S2 108.5
C1S' O1S' C4S' 105.9(10)
O1S' C1S' C2S' 103.2(12)
O1S' C1S' H1S3 111.1
C2S' C1S' H1S3 111.1
O1S' C1S' H1S4 111.1
C2S' C1S' H1S4 111.1
H1S3 C1S' H1S4 109.1
C3S' C2S' C1S' 101.7(12)
C3S' C2S' H2S3 111.4
C1S' C2S' H2S3 111.4
C3S' C2S' H2S4 111.4
C1S' C2S' H2S4 111.4
H2S3 C2S' H2S4 109.3
C2S' C3S' C4S' 107.7(11)
C2S' C3S' H3S3 110.2
C4S' C3S' H3S3 110.2
C2S' C3S' H3S4 110.2
C4S' C3S' H3S4 110.2
H3S3 C3S' H3S4 108.5
O1S' C4S' C3S' 107.8(10)
O1S' C4S' H4S3 110.1
C3S' C4S' H4S3 110.1
O1S' C4S' H4S4 110.1
C3S' C4S' H4S4 110.1
H4S3 C4S' H4S4 108.5

loop_
_geom_bond_atom_site_label_1
_geom_bond_atom_site_label_2
_geom_bond_distance
Co1 P2 2.1309(9)
Co1 P3 2.1340(8)
Co1 P1 2.1350(8)
Co1 P4 2.2429(8)
Co1 P5 2.2471(9)
P1 O12 1.600(2)
P1 O11 1.604(2)
P1 O13 1.611(2)
P2 O23 1.605(2)
P2 O22 1.609(2)
P2 O21 1.611(2)
P3 O32 1.602(2)
P3 O31 1.605(2)
P3 O33 1.619(2)
P4 C43 1.826(3)
P4 C42 1.828(3)
P4 C41 1.830(3)
P5 C52 1.815(3)
P5 C53 1.822(3)
P5 C51 1.829(3)
O11 C11 1.437(4)
O12 C12 1.443(4)
O13 C13 1.433(4)
O21 C21 1.431(4)
O22 C22 1.434(4)
O23 C23 1.441(4)
O31 C31 1.443(4)
O32 C32 1.447(3)
O33 C33 1.436(4)
C11 H11A 0.9800
C11 H11B 0.9800
C11 H11C 0.9800
C12 H12A 0.9800
C12 H12B 0.9800
C12 H12C 0.9800
C13 H13A 0.9800
C13 H13B 0.9800
C13 H13C 0.9800
C21 H21A 0.9800
C21 H21B 0.9800
C21 H21C 0.9800
C22 H22A 0.9800
C22 H22B 0.9800
C22 H22C 0.9800
C23 H23A 0.9800
C23 H23B 0.9800
C23 H23C 0.9800
C31 H31A 0.9800
C31 H31B 0.9800
C31 H31C 0.9800
C32 H32A 0.9800
C32 H32B 0.9800
C32 H32C 0.9800
C33 H33A 0.9800
C33 H33B 0.9800
C33 H33C 0.9800
C41 H41A 0.9800
C41 H41B 0.9800
C41 H41C 0.9800
C42 H42A 0.9800
C42 H42B 0.9800
C42 H42C 0.9800
C43 H43A 0.9800
C43 H43B 0.9800
C43 H43C 0.9800
C51 H51A 0.9800
C51 H51B 0.9800
C51 H51C 0.9800
C52 H52A 0.9800
C52 H52B 0.9800
C52 H52C 0.9800
C53 H53A 0.9800
C53 H53B 0.9800
C53 H53C 0.9800
S1 O1 1.432(2)
S1 O3 1.436(2)
S1 O2 1.441(3)
S1 C1 1.820(3)
F1 C1 1.333(4)
F2 C1 1.330(4)
F3 C1 1.330(4)
O1S C1S 1.408(6)
O1S C4S 1.458(7)
C1S C2S 1.510(8)
C1S H1S1 0.9900
C1S H1S2 0.9900
C2S C3S 1.550(9)
C2S H2S1 0.9900
C2S H2S2 0.9900
C3S C4S 1.444(4)
C3S H3S1 0.9900
C3S H3S2 0.9900
C4S H4S1 0.9900
C4S H4S2 0.9900
O1S' C1S' 1.369(16)
O1S' C4S' 1.398(16)
C1S' C2S' 1.53(2)
C1S' H1S3 0.9900
C1S' H1S4 0.9900
C2S' C3S' 1.413(5)
C2S' H2S3 0.9900
C2S' H2S4 0.9900
C3S' C4S' 1.414(5)
C3S' H3S3 0.9900
C3S' H3S4 0.9900
C4S' H4S3 0.9900
C4S' H4S4 0.9900

loop_
_geom_torsion_atom_site_label_1
_geom_torsion_atom_site_label_2
_geom_torsion_atom_site_label_3
_geom_torsion_atom_site_label_4
_geom_torsion
P2 Co1 P1 O12 -43.76(10)
P3 Co1 P1 O12 129.68(9)
P4 Co1 P1 O12 -137.31(9)
P5 Co1 P1 O12 42.70(9)
P2 Co1 P1 O11 77.43(10)
P3 Co1 P1 O11 -109.14(9)
P4 Co1 P1 O11 -16.13(9)
P5 Co1 P1 O11 163.89(9)
P2 Co1 P1 O13 -159.26(9)
P3 Co1 P1 O13 14.17(11)
P4 Co1 P1 O13 107.18(10)
P5 Co1 P1 O13 -72.81(10)
P3 Co1 P2 O23 -45.07(11)
P1 Co1 P2 O23 128.30(10)
P4 Co1 P2 O23 -138.28(10)
P5 Co1 P2 O23 42.01(11)
P3 Co1 P2 O22 75.38(11)
P1 Co1 P2 O22 -111.25(10)
P4 Co1 P2 O22 -17.84(10)
P5 Co1 P2 O22 162.46(10)
P3 Co1 P2 O21 -161.03(10)
P1 Co1 P2 O21 12.33(11)
P4 Co1 P2 O21 105.75(10)
P5 Co1 P2 O21 -73.95(10)
P2 Co1 P3 O32 128.30(10)
P1 Co1 P3 O32 -45.12(10)
P4 Co1 P3 O32 -138.24(10)
P5 Co1 P3 O32 41.45(10)
P2 Co1 P3 O31 -110.27(10)
P1 Co1 P3 O31 76.30(10)
P4 Co1 P3 O31 -16.82(10)
P5 Co1 P3 O31 162.87(10)
P2 Co1 P3 O33 12.77(11)
P1 Co1 P3 O33 -160.65(10)
P4 Co1 P3 O33 106.23(10)
P5 Co1 P3 O33 -74.08(10)
P2 Co1 P4 C43 -171.83(12)
P3 Co1 P4 C43 67.81(12)
P1 Co1 P4 C43 -51.56(12)
P2 Co1 P4 C42 -52.02(12)
P3 Co1 P4 C42 -172.37(12)
P1 Co1 P4 C42 68.25(12)
P2 Co1 P4 C41 68.08(12)
P3 Co1 P4 C41 -52.28(12)
P1 Co1 P4 C41 -171.65(12)
P2 Co1 P5 C52 -75.74(13)
P3 Co1 P5 C52 44.60(13)
P1 Co1 P5 C52 163.99(13)
P2 Co1 P5 C53 164.30(12)
P3 Co1 P5 C53 -75.36(12)
P1 Co1 P5 C53 44.02(12)
P2 Co1 P5 C51 43.87(13)
P3 Co1 P5 C51 164.21(13)
P1 Co1 P5 C51 -76.40(13)
O12 P1 O11 C11 -56.5(2)
O13 P1 O11 C11 44.0(2)
Co1 P1 O11 C11 176.60(19)
O11 P1 O12 C12 76.9(3)
O13 P1 O12 C12 -27.5(3)
Co1 P1 O12 C12 -156.0(2)
O12 P1 O13 C13 172.6(2)
O11 P1 O13 C13 66.4(2)
Co1 P1 O13 C13 -62.9(2)
O23 P2 O21 C21 -178.2(2)
O22 P2 O21 C21 75.8(3)
Co1 P2 O21 C21 -53.3(3)
O23 P2 O22 C22 -57.5(3)
O21 P2 O22 C22 42.6(3)
Co1 P2 O22 C22 176.1(2)
O22 P2 O23 C23 76.3(3)
O21 P2 O23 C23 -28.1(3)
Co1 P2 O23 C23 -157.6(3)
O32 P3 O31 C31 -62.1(3)
O33 P3 O31 C31 38.4(3)
Co1 P3 O31 C31 171.1(2)
O31 P3 O32 C32 72.0(3)
O33 P3 O32 C32 -31.8(3)
Co1 P3 O32 C32 -160.4(2)
O32 P3 O33 C33 -173.7(2)
O31 P3 O33 C33 80.2(2)
Co1 P3 O33 C33 -49.5(2)
O1 S1 C1 F3 -60.9(3)
O3 S1 C1 F3 58.9(3)
O2 S1 C1 F3 178.9(2)
O1 S1 C1 F2 59.1(3)
O3 S1 C1 F2 178.9(2)
O2 S1 C1 F2 -61.0(3)
O1 S1 C1 F1 179.4(2)
O3 S1 C1 F1 -60.8(3)
O2 S1 C1 F1 59.3(3)
C4S O1S C1S C2S -23.9(6)
O1S C1S C2S C3S 34.3(6)
C1S C2S C3S C4S -32.4(6)
C2S C3S C4S O1S 20.1(6)
C1S O1S C4S C3S 1.8(6)
C4S' O1S' C1S' C2S' -36.3(14)
O1S' C1S' C2S' C3S' 34.4(14)
C1S' C2S' C3S' C4S' -19.3(15)
C1S' O1S' C4S' C3S' 25.1(14)
C2S' C3S' C4S' O1S' -1.8(15)
